data_4117124
loop_
_publ_author_name
'Kazushi Kinbara'
'Yukihiko Hashimoto'
'Makoto Sukegawa'
'Hiroyuki Nohira'
'Kazuhiko Saigo'

_publ_section_title
;
 Crystal Structures of the Salts of Chiral Primary Amines with Achiral
 Carboxylic Acids: Recognition of the Commonly-Occurring Supramolecular
 Assemblies of Hydrogen-Bond Networks and Their Role in the Formation of
 Conglomerates
;
_journal_name_full 'Journal of the American Chemical Society'
_journal_page_first 3441
_journal_page_last 3449
_journal_paper_doi 10.1021/ja9539960
_journal_volume 118
_journal_year 1996
_chemical_compound_source '(+-)-1-phenylethylammonium benzoate 1a-9a'
_chemical_formula_sum 'C15 H17 N O2'
_chemical_formula_weight 243.00
_space_group_IT_number 33
_symmetry_cell_setting orthorhombic
_symmetry_space_group_name_Hall 'P 2c -2ab'
_symmetry_space_group_name_H-M 'P b n 21'
_cell_angle_alpha 90(0)
_cell_angle_beta 90(0)
_cell_angle_gamma 90(0)
_cell_formula_units_Z 4
_cell_length_a 14.645(4)
_cell_length_b 15.402(5)
_cell_length_c 6.142(2)
_cell_measurement_reflns_used 20
_cell_measurement_temperature 293
_cell_measurement_theta_max 30
_cell_measurement_theta_min 25
_cell_volume 1385.4(7)
_computing_cell_refinement Crystan-GM
_computing_data_collection Crystan-GM
_computing_data_reduction Crystan-GM
_computing_molecular_graphics Crystan-GM
_computing_publication_material Crystan-GM
_computing_structure_refinement Crystan-GM
_computing_structure_solution Crystan-GM
_diffrn_measurement_device 'Mac Science MXC18'
_diffrn_measurement_method theta/omega
_diffrn_radiation_type ' Cu K-alpha '
_diffrn_radiation_wavelength 1.54178
_diffrn_reflns_av_R_equivalents 0.00
_diffrn_reflns_limit_h_max 17
_diffrn_reflns_limit_h_min 0
_diffrn_reflns_limit_k_max 17
_diffrn_reflns_limit_k_min 0
_diffrn_reflns_limit_l_max 7
_diffrn_reflns_limit_l_min 0
_diffrn_reflns_number 1417
_diffrn_reflns_theta_max 130
_exptl_absorpt_coefficient_mu 5.848
_exptl_absorpt_correction_type none
_exptl_crystal_colour none
_exptl_crystal_density_diffrn 1.16
_exptl_crystal_density_meas 1.16
_exptl_crystal_description needle
_exptl_crystal_size_max 0.500000
_exptl_crystal_size_mid 0.200000
_exptl_crystal_size_min 0.200000
_refine_diff_density_max -0.16
_refine_diff_density_min 0.10
_refine_ls_extinction_coef 0.0000
_refine_ls_extinction_method Larson
_refine_ls_goodness_of_fit_obs 0.74424E+01
_refine_ls_hydrogen_treatment fixed
_refine_ls_number_parameters 171
_refine_ls_number_reflns 1038
_refine_ls_R_factor_obs 0.0460
_refine_ls_shift/esd_max 0.0177
_refine_ls_structure_factor_coef F
_refine_ls_weighting_scheme ' Count statistics    '
_refine_ls_wR_factor_obs 0.0380
_reflns_number_observed 1206
_reflns_number_total 1262
_reflns_observed_criterion refl_observed_if_F_>_1.50_sigma(F)
_cod_data_source_file ja9539960_03.cif
_cod_data_source_block bar.fin
_cod_original_cell_volume 1385.3(8)
_cod_original_sg_symbol_H-M ' P b n 21'
_cod_original_formula_sum ' C15 H17 N1 O2                            '
_cod_database_code 4117124

loop_
_symmetry_equiv_pos_as_xyz
'x, y, z'
'-x, -y, z+1/2'
'1/2+x, 1/2-y, z+1/2'
'1/2-x, y+1/2, z'

loop_
_atom_site_aniso_label
_atom_site_aniso_U_11
_atom_site_aniso_U_22
_atom_site_aniso_U_33
_atom_site_aniso_U_12
_atom_site_aniso_U_13
_atom_site_aniso_U_23
N1 0.05188(144) 0.07095(187) 0.05582(183) 0.0033(19) 0.00385(147) 0.01321(151)
O2 0.05774(144) 0.11077(235) 0.06321(181) 0.0146(21) 0.00720(148) 0.02888(162)
O3 0.08211(193) 0.10570(229) 0.05545(157) 0.014(2) -0.00584(171) -0.0133(19)
C4 0.05489(197) 0.05507(198) 0.06210(236) -0.01136(209) 0.00363(197) 0.0026(18)
C5 0.06411(234) 0.06552(243) 0.06185(259) -0.00702(241) -0.00019(222) 0.00817(196)
C6 0.05816(225) 0.10022(335) 0.07131(275) -0.00048(308) 0.00282(227) 0.02010(239)
C7 0.07474(277) 0.07073(281) 0.10060(393) 0.0047(29) 0.01830(284) -0.00183(238)
C8 0.07541(246) 0.06092(244) 0.09010(362) -0.00039(289) 0.01991(271) -0.00329(204)
C9 0.05531(233) 0.08889(356) 0.16893(656) 0.00223(487) 0.01289(389) -0.00128(253)
C10 0.0834(32) 0.10726(387) 0.08678(355) -0.01180(345) -0.02387(309) 0.02964(295)
C11 0.06073(272) 0.08292(354) 0.15159(639) -0.02400(418) -0.02266(373) 0.01251(266)
C12 0.06271(225) 0.07265(277) 0.12461(487) -0.00632(356) 0.01896(306) 0.00100(212)
C13 0.08968(335) 0.08684(352) 0.09877(407) -0.00159(339) 0.0122(32) 0.00662(286)
C14 0.11475(413) 0.08486(334) 0.08970(431) -0.00528(356) 0.01853(365) -0.00046(332)
C15 0.123(5) 0.08026(373) 0.1759(81) 0.01988(565) 0.06396(584) 0.0301(37)
C16 0.16631(695) 0.07273(362) 0.13750(726) -0.00957(451) 0.07258(559) 0.01113(417)
C17 0.09213(381) 0.10644(463) 0.14030(593) 0.03323(479) 0.00929(432) 0.01749(368)
C18 0.12639(747) 0.07640(523) 0.15139(1026) 0.03409(641) 0.06942(789) 0.01417(541)
C19 0.09039(832) 0.08707(881) 0.28805(2702) -0.00705(1285) -0.09615(1304) 0.01414(696)

loop_
_atom_site_label
_atom_site_fract_x
_atom_site_fract_y
_atom_site_fract_z
_atom_site_occupancy
_atom_site_U_iso_or_equiv
_atom_site_thermal_displace_type
N1 0.965820 0.068740 -0.340340 1.000000 0.059550(996) Uij
O2 0.899180 0.055040 0.076000 1.000000 0.077240(1099) Uij
O3 0.831980 0.014430 0.378750 1.000000 0.081087(1127) Uij
C4 0.736520 0.062450 0.092240 1.000000 0.057353(1219) Uij
C5 0.828800 0.042300 0.190300 1.000000 0.063827(1418) Uij
C6 0.729890 0.099040 -0.111190 1.000000 0.076563(1628) Uij
C7 0.658770 0.044230 0.207930 1.000000 0.082023(1856) Uij
C8 0.930950 0.225450 -0.363650 1.000000 0.07548(167) Uij
C9 0.573620 0.061630 0.115510 1.000000 0.104377(2606) Uij
C10 0.643200 0.116980 -0.200120 1.000000 0.09250(205) Uij
C11 0.566690 0.097740 -0.081360 1.000000 0.098413(2598) Uij
C12 1.005280 0.157480 -0.372060 1.000000 0.086657(2013) Uij
C13 0.874970 0.239620 -0.537770 1.000000 0.091763(2113) Uij
C14 0.919120 0.273400 -0.178280 1.000000 0.09644(228) Uij
C15 0.798670 0.352570 -0.341910 1.000000 0.126450(3408) Uij
C16 0.853510 0.337730 -0.167290 1.000000 0.125513(3561) Uij
C17 0.808520 0.304370 -0.525710 1.000000 0.112957(2811) Uij
C18 1.065520 0.154110 -0.558520 1.000000 0.118060(4576) Uij
H7 0.663470 0.017530 0.348630 1.000000 0(0) Uiso
H9 0.518420 0.050830 0.195310 1.000000 0(0) Uiso
H11 0.507690 0.108540 -0.144060 1.000000 0(0) Uiso
H10 0.639800 0.143480 -0.341420 1.000000 0(0) Uiso
H6 0.785190 0.111640 -0.189090 1.000000 0(0) Uiso
H13 0.881970 0.204820 -0.666370 1.000000 0(0) Uiso
H17 0.770020 0.314970 -0.649510 1.000000 0(0) Uiso
H15 0.751070 0.395470 -0.337010 1.000000 0(0) Uiso
H16 0.846610 0.374730 -0.042590 1.000000 0(0) Uiso
H14 0.955620 0.261600 -0.051780 1.000000 0(0) Uiso
H18A 1.092220 0.210510 -0.577230 0.600000 0(0) Uiso
H18B 1.035720 0.137810 -0.691620 0.600000 0(0) Uiso
H18C 1.113420 0.113310 -0.528320 0.600000 0(0) Uiso
H1A 1.014320 0.026840 -0.343040 1.000000 0(0) Uiso
H1B 0.923420 0.057240 -0.455940 1.000000 0(0) Uiso
H1C 0.934120 0.065940 -0.203640 1.000000 0(0) Uiso
C19 1.083090 0.182180 -0.278690 1.000000 0.155170(9871) Uij
H19A 1.108190 0.239080 -0.300490 0.400000 0(0) Uiso
H19B 1.127690 0.142180 -0.333990 0.400000 0(0) Uiso
H19C 1.078090 0.174780 -0.123990 0.400000 0(0) Uiso

loop_
_atom_type_symbol
_atom_type_number_in_cell
_atom_type_scat_dispersion_real
_atom_type_scat_dispersion_imag
_atom_type_scat_source
C 60 0.017000 0.009000 Cromer,D.T._&_Mann,J.B._1968_AC_A24,321.
H 68 0.000000 0.000000 Cromer,D.T._&_Mann,J.B._1968_AC_A24,321.
N 4 0.029000 0.018000 Cromer,D.T._&_Mann,J.B._1968_AC_A24,321.
O 8 0.047000 0.032000 Cromer,D.T._&_Mann,J.B._1968_AC_A24,321.
